data_7108388
loop_
_publ_author_name
'Monica Lanchas'
'Daniel Vallejo-Sanchez'
'Garikoitz Beobide'
'Oscar Castillo'
'Andres T. Aguayo'
'Antonio Luque'
'Pascual Roman'

_publ_section_title
;
 A direct reaction approach for the synthesis of zeolitic imidazolate
 frameworks: template and temperature mediated control on network topology
 and crystal size
;
_journal_name_full Chem.Commun.
_journal_page_first 9930
_journal_paper_doi 10.1039/c2cc34787c
_journal_volume 48
_journal_year 2012
_chemical_compound_source 'synthesis as described'
_chemical_formula_moiety 'C30 H30 Co5 N20, 8 (H2 O), C6 H7 N'
_chemical_formula_structural 'C30 H30 Co5 N20, 8 (H2 O), C6 H7 N'
_chemical_formula_sum 'C36 H53 Co5 N21 O8'
_chemical_formula_weight 1202.64
_chemical_name_systematic
;
poly-[[dekakis(mu-imidazolato-KN:KN')pentacobalt(II)]-water-4-methylpyridine
(1/8/1)
;
_space_group_IT_number 14
_symmetry_cell_setting monoclinic
_symmetry_Int_Tables_number 14
_symmetry_space_group_name_Hall '-P 2yn'
_symmetry_space_group_name_H-M 'P 1 21/n 1'
_atom_sites_solution_hydrogens geom
_atom_sites_solution_primary direct
_atom_sites_solution_secondary difmap
_audit_creation_method SHELXL97
_cell_angle_alpha 90.00
_cell_angle_beta 91.542(5)
_cell_angle_gamma 90.00
_cell_formula_units_Z 4
_cell_length_a 24.3302(11)
_cell_length_b 9.5623(5)
_cell_length_c 24.6111(16)
_cell_measurement_reflns_used 21401
_cell_measurement_temperature 100(2)
_cell_measurement_theta_max 67.14
_cell_measurement_theta_min 2.52
_cell_volume 5723.8(5)
_computing_cell_refinement 'CrysAlis CCD (Oxford Diffraction, 2003)'
_computing_data_collection 'CrysAlis CCD (Oxford Diffraction, 2003)'
_computing_data_reduction 'CrysAlis RED (Oxford Diffraction, 2003)'
_computing_molecular_graphics 'Ortep-3 (Farrugia, 1997)'
_computing_publication_material 'WinGX (Farrugia, 1999)'
_computing_structure_refinement 'SHELXL-97 (Sheldrick, 1997)'
_computing_structure_solution 'Sir92 (Altomare et al., 1993)'
_diffrn_ambient_temperature 100(2)
_diffrn_measured_fraction_theta_full 0.999
_diffrn_measured_fraction_theta_max 0.999
_diffrn_measurement_device_type Xcalibur
_diffrn_measurement_method \w
_diffrn_radiation_monochromator graphite
_diffrn_radiation_source 'fine-focus sealed tube'
_diffrn_radiation_type CuK\a
_diffrn_radiation_wavelength 1.54184
_diffrn_reflns_av_R_equivalents 0.1220
_diffrn_reflns_av_sigmaI/netI 0.1708
_diffrn_reflns_limit_h_max 29
_diffrn_reflns_limit_h_min -21
_diffrn_reflns_limit_k_max 6
_diffrn_reflns_limit_k_min -11
_diffrn_reflns_limit_l_max 29
_diffrn_reflns_limit_l_min -27
_diffrn_reflns_number 21401
_diffrn_reflns_theta_full 67.14
_diffrn_reflns_theta_max 67.14
_diffrn_reflns_theta_min 2.52
_diffrn_standards_decay_% 0
_diffrn_standards_interval_count 0
_diffrn_standards_interval_time 0
_diffrn_standards_number 0
_exptl_absorpt_coefficient_mu 11.624
_exptl_absorpt_correction_T_max 0.349
_exptl_absorpt_correction_T_min 0.273
_exptl_absorpt_correction_type analytical
_exptl_absorpt_process_details
;
CrysAlis RED, Oxford Diffraction Ltd.,
Version 1.170.32 (release 06.06.2003 CrysAlis170 VC++)
(compiled Jun 6 2003,13:53:32)
Analytical numeric absorption correction using a multifaceted crystal
model based on expressions derived by R.C. Clark & J.S. Reid.
;
_exptl_crystal_colour violet
_exptl_crystal_density_diffrn 1.396
_exptl_crystal_density_method 'not measured'
_exptl_crystal_description prism
_exptl_crystal_F_000 2460
_exptl_crystal_size_max 0.14
_exptl_crystal_size_mid 0.11
_exptl_crystal_size_min 0.09
_platon_squeeze_details
;
;
_refine_diff_density_max 0.515
_refine_diff_density_min -0.356
_refine_diff_density_rms 0.082
_refine_ls_extinction_method none
_refine_ls_goodness_of_fit_ref 0.754
_refine_ls_hydrogen_treatment constr
_refine_ls_matrix_type full
_refine_ls_number_parameters 496
_refine_ls_number_reflns 10225
_refine_ls_number_restraints 0
_refine_ls_restrained_S_all 0.754
_refine_ls_R_factor_all 0.1221
_refine_ls_R_factor_gt 0.0634
_refine_ls_shift/su_max 0.001
_refine_ls_shift/su_mean 0.000
_refine_ls_structure_factor_coef Fsqd
_refine_ls_weighting_details 'calc w=1/[\s^2^(Fo^2^)+(0.0534P)^2^+0.0000P] where P=(Fo^2^+2Fc^2^)/3'
_refine_ls_weighting_scheme calc
_refine_ls_wR_factor_gt 0.1361
_refine_ls_wR_factor_ref 0.1551
_reflns_number_gt 4296
_reflns_number_total 10225
_reflns_threshold_expression >2sigma(I)
_cod_data_source_file c2cc34787c.txt
_cod_data_source_block "'CoIMI4PIC'"
_cod_original_sg_symbol_H-M P21/n
_cod_database_code 7108388

loop_
_symmetry_equiv_pos_as_xyz
'x, y, z'
'-x+1/2, y+1/2, -z+1/2'
'-x, -y, -z'
'x-1/2, -y-1/2, z-1/2'

loop_
_atom_site_label
_atom_site_type_symbol
_atom_site_fract_x
_atom_site_fract_y
_atom_site_fract_z
_atom_site_U_iso_or_equiv
_atom_site_adp_type
_atom_site_occupancy
_atom_site_symmetry_multiplicity
_atom_site_calc_flag
_atom_site_refinement_flags
Co1 Co -0.21603(4) 0.04199(12) 0.81698(5) 0.0544(3) Uani 1 1 d .
Co2 Co 0.01477(4) 0.23587(11) 0.77837(5) 0.0534(3) Uani 1 1 d .
Co3 Co 0.23582(4) 0.44928(11) 0.81975(4) 0.0477(3) Uani 1 1 d .
Co4 Co 0.34085(4) 0.81757(11) 0.98274(4) 0.0497(3) Uani 1 1 d .
Co5 Co 0.53405(4) 0.76987(11) 1.13781(5) 0.0534(3) Uani 1 1 d .
N11 N -0.2599(2) 0.1759(6) 0.7715(3) 0.0589(16) Uani 1 1 d .
C12 C -0.2462(3) 0.2974(8) 0.7507(3) 0.064(2) Uani 1 1 d .
H12 H -0.2119 0.3378 0.7568 0.077 Uiso 1 1 calc R
N13 N -0.2850(2) 0.3572(6) 0.7205(2) 0.0604(16) Uani 1 1 d .
C14 C -0.3285(3) 0.2713(9) 0.7232(4) 0.091(3) Uani 1 1 d .
H14 H -0.3629 0.2860 0.7070 0.109 Uiso 1 1 calc R
C15 C -0.3130(3) 0.1574(9) 0.7542(4) 0.102(4) Uani 1 1 d .
H15 H -0.3350 0.0810 0.7620 0.122 Uiso 1 1 calc R
N21 N -0.1382(2) 0.1043(6) 0.8297(3) 0.0646(17) Uani 1 1 d .
C22 C -0.0996(3) 0.1280(8) 0.7940(3) 0.061(2) Uani 1 1 d .
H22 H -0.1059 0.1185 0.7568 0.073 Uiso 1 1 calc R
N23 N -0.0509(2) 0.1668(6) 0.8155(2) 0.0602(16) Uani 1 1 d .
C24 C -0.0603(3) 0.1654(11) 0.8696(4) 0.106(4) Uani 1 1 d .
H24 H -0.0347 0.1873 0.8970 0.127 Uiso 1 1 calc R
C25 C -0.1121(4) 0.1276(12) 0.8769(4) 0.122(4) Uani 1 1 d .
H25 H -0.1281 0.1187 0.9107 0.146 Uiso 1 1 calc R
N31 N -0.0067(2) 0.4178(6) 0.7437(2) 0.0548(15) Uani 1 1 d .
C32 C 0.0189(3) 0.4832(8) 0.7041(3) 0.0584(19) Uani 1 1 d .
H32 H 0.0487 0.4446 0.6866 0.070 Uiso 1 1 calc R
N33 N -0.0017(2) 0.6089(6) 0.6914(2) 0.0549(15) Uani 1 1 d .
C34 C -0.0451(3) 0.6243(9) 0.7253(4) 0.081(3) Uani 1 1 d .
H34 H -0.0682 0.7016 0.7269 0.097 Uiso 1 1 calc R
C35 C -0.0485(3) 0.5062(8) 0.7565(3) 0.070(2) Uani 1 1 d .
H35 H -0.0750 0.4890 0.7821 0.084 Uiso 1 1 calc R
N41 N 0.0413(2) 0.1051(5) 0.7215(2) 0.0478(13) Uani 1 1 d .
C42 C 0.0234(3) -0.0252(7) 0.7115(3) 0.0581(19) Uani 1 1 d .
H42 H -0.0042 -0.0686 0.7308 0.070 Uiso 1 1 calc R
N43 N 0.0498(2) -0.0861(6) 0.6706(2) 0.0537(15) Uani 1 1 d .
C44 C 0.0871(3) 0.0136(7) 0.6544(3) 0.059(2) Uani 1 1 d .
H44 H 0.1122 0.0018 0.6269 0.070 Uiso 1 1 calc R
C45 C 0.0817(3) 0.1304(8) 0.6844(3) 0.0596(19) Uani 1 1 d .
H45 H 0.1015 0.2129 0.6808 0.072 Uiso 1 1 calc R
N51 N 0.0812(2) 0.2701(6) 0.8256(3) 0.0578(15) Uani 1 1 d .
C52 C 0.1182(3) 0.3670(7) 0.8125(3) 0.0585(19) Uani 1 1 d .
H52 H 0.1106 0.4388 0.7880 0.070 Uiso 1 1 calc R
N53 N 0.1669(2) 0.3514(6) 0.8378(2) 0.0519(15) Uani 1 1 d .
C54 C 0.1604(3) 0.2330(9) 0.8690(4) 0.082(3) Uani 1 1 d .
H54 H 0.1873 0.1922 0.8914 0.099 Uiso 1 1 calc R
C55 C 0.1076(3) 0.1858(9) 0.8615(3) 0.076(2) Uani 1 1 d .
H55 H 0.0925 0.1083 0.8783 0.091 Uiso 1 1 calc R
N61 N 0.2715(2) 0.3266(5) 0.7657(2) 0.0438(13) Uani 1 1 d .
C62 C 0.2519(2) 0.2018(6) 0.7513(3) 0.0445(15) Uani 1 1 d .
H62 H 0.2200 0.1641 0.7654 0.053 Uiso 1 1 calc R
N63 N 0.2822(2) 0.1353(5) 0.7148(2) 0.0505(14) Uani 1 1 d .
C64 C 0.3248(2) 0.2276(7) 0.7061(3) 0.0511(17) Uani 1 1 d .
H64 H 0.3535 0.2122 0.6827 0.061 Uiso 1 1 calc R
C65 C 0.3185(3) 0.3419(7) 0.7363(3) 0.0568(19) Uani 1 1 d .
H65 H 0.3418 0.4190 0.7373 0.068 Uiso 1 1 calc R
N71 N 0.27690(19) 0.4956(6) 0.8877(2) 0.0495(14) Uani 1 1 d .
C72 C 0.2874(2) 0.6271(7) 0.9024(3) 0.0522(18) Uani 1 1 d .
H72 H 0.2768 0.7037 0.8814 0.063 Uiso 1 1 calc R
N73 N 0.31412(19) 0.6392(5) 0.9497(2) 0.0458(13) Uani 1 1 d .
C74 C 0.3224(3) 0.5049(8) 0.9674(3) 0.0593(19) Uani 1 1 d .
H74 H 0.3413 0.4789 0.9992 0.071 Uiso 1 1 calc R
C75 C 0.2985(3) 0.4162(8) 0.9307(3) 0.062(2) Uani 1 1 d .
H75 H 0.2968 0.3193 0.9338 0.074 Uiso 1 1 calc R
N81 N 0.3521(2) 0.9570(6) 0.9231(2) 0.0550(15) Uani 1 1 d .
C82 C 0.3974(3) 1.0342(7) 0.9228(3) 0.0532(18) Uani 1 1 d .
H82 H 0.4255 1.0269 0.9490 0.064 Uiso 1 1 calc R
N83 N 0.3986(2) 1.1234(6) 0.8810(2) 0.0543(15) Uani 1 1 d .
C84 C 0.3500(3) 1.1009(7) 0.8527(3) 0.058(2) Uani 1 1 d .
H84 H 0.3385 1.1479 0.8213 0.070 Uiso 1 1 calc R
C85 C 0.3216(3) 0.9991(7) 0.8780(3) 0.0519(18) Uani 1 1 d .
H85 H 0.2874 0.9640 0.8669 0.062 Uiso 1 1 calc R
N91 N 0.2949(2) 0.9161(6) 1.0359(2) 0.0507(14) Uani 1 1 d .
C92 C 0.2807(3) 0.8786(7) 1.0846(3) 0.0564(19) Uani 1 1 d .
H92 H 0.2915 0.7943 1.1003 0.068 Uiso 1 1 calc R
N93 N 0.2501(2) 0.9693(6) 1.1093(2) 0.0543(15) Uani 1 1 d .
C94 C 0.2432(4) 1.0777(9) 1.0730(4) 0.103(4) Uani 1 1 d .
H94 H 0.2237 1.1599 1.0788 0.124 Uiso 1 1 calc R
C95 C 0.2701(4) 1.0426(10) 1.0270(4) 0.093(3) Uani 1 1 d .
H95 H 0.2713 1.0953 0.9953 0.112 Uiso 1 1 calc R
N101 N 0.4146(2) 0.7717(6) 1.0143(2) 0.0532(15) Uani 1 1 d .
C102 C 0.4362(3) 0.8035(7) 1.0621(3) 0.0509(17) Uani 1 1 d .
H102 H 0.4175 0.8559 1.0875 0.061 Uiso 1 1 calc R
N103 N 0.4870(2) 0.7552(6) 1.0716(3) 0.0583(15) Uani 1 1 d .
C104 C 0.4992(3) 0.6880(8) 1.0226(3) 0.070(2) Uani 1 1 d .
H104 H 0.5322 0.6454 1.0140 0.084 Uiso 1 1 calc R
C105 C 0.4541(3) 0.6975(8) 0.9908(3) 0.067(2) Uani 1 1 d .
H105 H 0.4504 0.6574 0.9565 0.081 Uiso 1 1 calc R

loop_
_atom_site_aniso_label
_atom_site_aniso_U_11
_atom_site_aniso_U_22
_atom_site_aniso_U_33
_atom_site_aniso_U_23
_atom_site_aniso_U_13
_atom_site_aniso_U_12
Co1 0.0365(6) 0.0593(7) 0.0678(8) -0.0004(6) 0.0068(5) -0.0026(5)
Co2 0.0347(5) 0.0521(7) 0.0735(8) -0.0044(6) 0.0002(5) -0.0040(5)
Co3 0.0360(5) 0.0465(6) 0.0599(7) -0.0004(6) -0.0111(5) -0.0036(5)
Co4 0.0376(5) 0.0586(7) 0.0523(7) 0.0000(5) -0.0073(5) -0.0036(5)
Co5 0.0411(6) 0.0530(7) 0.0652(7) 0.0069(6) -0.0172(5) -0.0022(5)
N11 0.033(3) 0.062(4) 0.082(5) 0.004(3) 0.005(3) 0.001(3)
C12 0.033(4) 0.073(6) 0.087(6) -0.009(4) 0.000(4) -0.013(3)
N13 0.043(3) 0.064(4) 0.075(4) -0.002(3) 0.005(3) -0.003(3)
C14 0.028(4) 0.086(7) 0.158(10) 0.010(6) -0.005(5) -0.006(4)
C15 0.046(5) 0.073(6) 0.185(11) 0.037(7) -0.026(6) -0.006(4)
N21 0.035(3) 0.076(4) 0.083(5) 0.002(4) 0.006(3) -0.012(3)
C22 0.044(4) 0.078(6) 0.059(5) -0.008(4) 0.006(4) -0.007(4)
N23 0.029(3) 0.083(5) 0.070(4) -0.001(3) 0.010(3) -0.008(3)
C24 0.042(5) 0.206(11) 0.069(6) -0.024(7) -0.009(4) -0.034(6)
C25 0.064(6) 0.254(14) 0.049(5) -0.009(7) 0.003(4) -0.044(7)
N31 0.032(3) 0.049(4) 0.083(4) -0.007(3) -0.007(3) -0.003(2)
C32 0.046(4) 0.063(5) 0.067(5) -0.006(4) 0.008(4) -0.004(4)
N33 0.041(3) 0.051(4) 0.071(4) -0.009(3) -0.018(3) 0.003(3)
C34 0.051(5) 0.076(6) 0.117(8) -0.002(5) 0.012(5) 0.006(4)
C35 0.043(4) 0.057(5) 0.110(7) 0.015(5) 0.019(4) -0.001(3)
N41 0.045(3) 0.044(3) 0.054(3) -0.008(3) 0.001(3) -0.004(2)
C42 0.050(4) 0.053(5) 0.070(5) 0.005(4) -0.020(4) -0.008(4)
N43 0.037(3) 0.052(4) 0.071(4) -0.005(3) -0.016(3) 0.000(3)
C44 0.037(4) 0.060(5) 0.079(5) -0.004(4) -0.002(4) 0.002(3)
C45 0.050(4) 0.057(5) 0.071(5) 0.009(4) 0.000(4) -0.002(3)
N51 0.046(3) 0.049(4) 0.078(4) -0.002(3) -0.006(3) -0.002(3)
C52 0.056(4) 0.052(5) 0.067(5) 0.009(4) -0.012(4) -0.010(4)
N53 0.037(3) 0.051(4) 0.068(4) 0.002(3) -0.004(3) -0.011(3)
C54 0.050(5) 0.091(7) 0.105(7) 0.027(6) -0.015(4) -0.010(4)
C55 0.054(5) 0.087(6) 0.086(6) 0.022(5) -0.013(4) -0.012(4)
N61 0.047(3) 0.041(3) 0.043(3) -0.003(3) -0.005(2) 0.002(2)
C62 0.037(3) 0.048(4) 0.048(4) 0.002(3) -0.009(3) -0.007(3)
N63 0.044(3) 0.050(4) 0.057(4) -0.004(3) -0.012(3) 0.008(3)
C64 0.033(3) 0.063(5) 0.058(4) 0.003(4) 0.008(3) -0.005(3)
C65 0.053(4) 0.044(4) 0.073(5) 0.009(4) -0.003(4) -0.005(3)
N71 0.031(3) 0.060(4) 0.058(4) 0.004(3) -0.003(2) -0.006(2)
C72 0.029(3) 0.059(5) 0.068(5) 0.010(4) -0.016(3) -0.013(3)
N73 0.030(3) 0.050(4) 0.057(4) -0.001(3) -0.006(2) -0.005(2)
C74 0.049(4) 0.071(5) 0.057(5) -0.007(4) -0.008(3) -0.011(4)
C75 0.056(4) 0.056(5) 0.072(5) 0.006(4) -0.023(4) -0.003(3)
N81 0.038(3) 0.065(4) 0.061(4) 0.010(3) -0.012(3) 0.004(3)
C82 0.042(4) 0.059(5) 0.058(4) -0.006(4) -0.016(3) 0.001(3)
N83 0.041(3) 0.057(4) 0.065(4) -0.001(3) -0.008(3) -0.002(3)
C84 0.040(4) 0.076(5) 0.059(5) 0.007(4) -0.019(3) 0.011(3)
C85 0.035(3) 0.047(4) 0.072(5) 0.002(4) -0.015(3) 0.002(3)
N91 0.038(3) 0.064(4) 0.050(4) 0.004(3) 0.004(3) 0.000(3)
C92 0.042(4) 0.050(4) 0.077(6) -0.004(4) -0.007(4) 0.000(3)
N93 0.048(3) 0.067(4) 0.048(3) 0.009(3) 0.008(3) -0.002(3)
C94 0.105(8) 0.073(7) 0.134(9) 0.031(6) 0.047(7) 0.045(5)
C95 0.099(7) 0.096(7) 0.086(7) 0.038(6) 0.024(6) 0.038(6)
N101 0.037(3) 0.057(4) 0.065(4) -0.006(3) -0.018(3) 0.002(3)
C102 0.040(3) 0.052(4) 0.060(4) 0.002(3) -0.008(3) -0.002(3)
N103 0.047(3) 0.052(4) 0.076(4) 0.000(3) -0.021(3) 0.001(3)
C104 0.048(4) 0.072(5) 0.090(6) -0.015(5) -0.005(4) 0.014(4)
C105 0.058(5) 0.077(6) 0.066(5) -0.007(4) -0.026(4) 0.004(4)

loop_
_atom_type_symbol
_atom_type_description
_atom_type_scat_dispersion_real
_atom_type_scat_dispersion_imag
_atom_type_scat_source
C C 0.0181 0.0091 'International Tables Vol C Tables 4.2.6.8 and 6.1.1.4'
H H 0.0000 0.0000 'International Tables Vol C Tables 4.2.6.8 and 6.1.1.4'
Co Co -2.3653 3.6143 'International Tables Vol C Tables 4.2.6.8 and 6.1.1.4'
N N 0.0311 0.0180 'International Tables Vol C Tables 4.2.6.8 and 6.1.1.4'
O O 0.0492 0.0322 'International Tables Vol C Tables 4.2.6.8 and 6.1.1.4'

loop_
_geom_angle_atom_site_label_1
_geom_angle_atom_site_label_2
_geom_angle_atom_site_label_3
_geom_angle
_geom_angle_site_symmetry_1
_geom_angle_site_symmetry_3
N11 Co1 N13 108.9(3) . 2_446
N11 Co1 N21 112.8(2) . .
N13 Co1 N21 108.2(2) 2_446 .
N11 Co1 N93 108.2(2) . 3_567
N13 Co1 N93 112.3(2) 2_446 3_567
N21 Co1 N93 106.6(2) . 3_567
N23 Co2 N51 116.0(3) . .
N23 Co2 N41 113.3(2) . .
N51 Co2 N41 103.9(2) . .
N23 Co2 N31 106.4(2) . .
N51 Co2 N31 107.7(2) . .
N41 Co2 N31 109.3(2) . .
N71 Co3 N53 109.2(2) . .
N71 Co3 N61 118.6(2) . .
N53 Co3 N61 105.0(2) . .
N71 Co3 N63 105.0(2) . 2_556
N53 Co3 N63 109.6(2) . 2_556
N61 Co3 N63 109.4(2) . 2_556
N91 Co4 N101 111.5(2) . .
N91 Co4 N73 119.5(2) . .
N101 Co4 N73 104.6(2) . .
N91 Co4 N81 104.9(2) . .
N101 Co4 N81 107.1(2) . .
N73 Co4 N81 108.7(2) . .
N43 Co5 N103 112.2(2) 4_666 .
N43 Co5 N33 109.6(3) 4_666 4_676
N103 Co5 N33 109.7(2) . 4_676
N43 Co5 N83 113.6(2) 4_666 3_677
N103 Co5 N83 107.8(2) . 3_677
N33 Co5 N83 103.5(2) 4_676 3_677
C12 N11 C15 103.9(6) . .
C12 N11 Co1 130.5(5) . .
C15 N11 Co1 125.6(5) . .
N11 C12 N13 114.7(6) . .
N11 C12 H12 122.6 . .
N13 C12 H12 122.6 . .
C12 N13 C14 105.0(7) . .
C12 N13 Co1 128.9(5) . 2_456
C14 N13 Co1 125.9(6) . 2_456
N13 C14 C15 107.9(7) . .
N13 C14 H14 126.0 . .
C15 C14 H14 126.0 . .
N11 C15 C14 108.3(7) . .
N11 C15 H15 125.9 . .
C14 C15 H15 125.9 . .
C22 N21 C25 102.7(6) . .
C22 N21 Co1 129.3(5) . .
C25 N21 Co1 128.0(6) . .
N21 C22 N23 115.1(7) . .
N21 C22 H22 122.5 . .
N23 C22 H22 122.5 . .
C22 N23 C24 102.4(6) . .
C22 N23 Co2 129.0(5) . .
C24 N23 Co2 128.1(5) . .
C25 C24 N23 108.7(7) . .
C25 C24 H24 125.6 . .
N23 C24 H24 125.6 . .
N21 C25 C24 111.1(8) . .
N21 C25 H25 124.4 . .
C24 C25 H25 124.4 . .
C32 N31 C35 104.1(6) . .
C32 N31 Co2 126.9(5) . .
C35 N31 Co2 128.9(5) . .
N31 C32 N33 114.6(7) . .
N31 C32 H32 122.7 . .
N33 C32 H32 122.7 . .
C32 N33 C34 104.1(6) . .
C32 N33 Co5 121.1(5) . 4_575
C34 N33 Co5 134.7(5) . 4_575
C35 C34 N33 108.2(7) . .
C35 C34 H34 125.9 . .
N33 C34 H34 125.9 . .
N31 C35 C34 109.0(7) . .
N31 C35 H35 125.5 . .
C34 C35 H35 125.5 . .
C42 N41 C45 106.0(6) . .
C42 N41 Co2 127.0(5) . .
C45 N41 Co2 127.1(5) . .
N41 C42 N43 112.4(7) . .
N41 C42 H42 123.8 . .
N43 C42 H42 123.8 . .
C42 N43 C44 104.4(6) . .
C42 N43 Co5 127.2(5) . 4_565
C44 N43 Co5 128.3(5) . 4_565
C45 C44 N43 109.8(7) . .
C45 C44 H44 125.1 . .
N43 C44 H44 125.1 . .
C44 C45 N41 107.4(6) . .
C44 C45 H45 126.3 . .
N41 C45 H45 126.3 . .
C52 N51 C55 105.1(6) . .
C52 N51 Co2 120.9(5) . .
C55 N51 Co2 130.5(5) . .
N53 C52 N51 114.0(6) . .
N53 C52 H52 123.0 . .
N51 C52 H52 123.0 . .
C52 N53 C54 103.7(5) . .
C52 N53 Co3 126.3(5) . .
C54 N53 Co3 128.5(5) . .
C55 C54 N53 108.4(7) . .
C55 C54 H54 125.8 . .
N53 C54 H54 125.8 . .
N51 C55 C54 108.7(7) . .
N51 C55 H55 125.6 . .
C54 C55 H55 125.6 . .
C62 N61 C65 104.6(5) . .
C62 N61 Co3 123.1(5) . .
C65 N61 Co3 132.2(5) . .
N61 C62 N63 113.9(6) . .
N61 C62 H62 123.1 . .
N63 C62 H62 123.1 . .
C62 N63 C64 103.3(5) . .
C62 N63 Co3 125.9(5) . 2_546
C64 N63 Co3 130.8(5) . 2_546
C65 C64 N63 109.8(6) . .
C65 C64 H64 125.1 . .
N63 C64 H64 125.1 . .
C64 C65 N61 108.4(6) . .
C64 C65 H65 125.8 . .
N61 C65 H65 125.8 . .
C72 N71 C75 104.0(6) . .
C72 N71 Co3 122.1(4) . .
C75 N71 Co3 133.8(5) . .
N73 C72 N71 114.1(6) . .
N73 C72 H72 122.9 . .
N71 C72 H72 122.9 . .
C72 N73 C74 105.2(5) . .
C72 N73 Co4 125.6(5) . .
C74 N73 Co4 129.0(4) . .
C75 C74 N73 108.5(6) . .
C75 C74 H74 125.8 . .
N73 C74 H74 125.8 . .
C74 C75 N71 108.1(6) . .
C74 C75 H75 126.0 . .
N71 C75 H75 126.0 . .
C82 N81 C85 105.2(6) . .
C82 N81 Co4 120.2(4) . .
C85 N81 Co4 134.6(5) . .
N81 C82 N83 113.3(6) . .
N81 C82 H82 123.4 . .
N83 C82 H82 123.4 . .
C82 N83 C84 104.7(6) . .
C82 N83 Co5 122.7(4) . 3_677
C84 N83 Co5 131.6(5) . 3_677
C85 C84 N83 108.9(6) . .
C85 C84 H84 125.6 . .
N83 C84 H84 125.6 . .
C84 C85 N81 108.0(5) . .
C84 C85 H85 126.0 . .
N81 C85 H85 126.0 . .
C92 N91 C95 105.3(6) . .
C92 N91 Co4 130.0(5) . .
C95 N91 Co4 124.7(5) . .
N93 C92 N91 114.5(7) . .
N93 C92 H92 122.8 . .
N91 C92 H92 122.8 . .
C92 N93 C94 105.0(7) . .
C92 N93 Co1 129.6(5) . 3_567
C94 N93 Co1 125.3(6) . 3_567
C95 C94 N93 107.5(7) . .
C95 C94 H94 126.3 . .
N93 C94 H94 126.3 . .
C94 C95 N91 107.7(7) . .
C94 C95 H95 126.2 . .
N91 C95 H95 126.2 . .
C102 N101 C105 103.7(5) . .
C102 N101 Co4 129.5(5) . .
C105 N101 Co4 126.9(5) . .
N101 C102 N103 115.1(7) . .
N101 C102 H102 122.5 . .
N103 C102 H102 122.5 . .
C102 N103 C104 103.0(6) . .
C102 N103 Co5 129.4(5) . .
C104 N103 Co5 127.6(5) . .
C105 C104 N103 106.3(7) . .
C105 C104 H104 126.8 . .
N103 C104 H104 126.8 . .
C104 C105 N101 111.9(7) . .
C104 C105 H105 124.1 . .
N101 C105 H105 124.1 . .

loop_
_geom_bond_atom_site_label_1
_geom_bond_atom_site_label_2
_geom_bond_distance
_geom_bond_site_symmetry_2
Co1 N11 1.992(6) .
Co1 N13 1.994(6) 2_446
Co1 N21 2.001(5) .
Co1 N93 2.018(5) 3_567
Co2 N23 1.975(5) .
Co2 N51 1.993(6) .
Co2 N41 1.997(5) .
Co2 N31 2.001(6) .
Co3 N71 1.975(5) .
Co3 N53 1.981(5) .
Co3 N61 1.991(5) .
Co3 N63 2.015(5) 2_556
Co4 N91 1.982(6) .
Co4 N101 1.986(5) .
Co4 N73 1.991(5) .
Co4 N81 2.007(6) .
Co5 N43 1.967(5) 4_666
Co5 N103 1.972(5) .
Co5 N33 1.975(6) 4_676
Co5 N83 1.995(6) 3_677
N11 C12 1.315(8) .
N11 C15 1.360(9) .
C12 N13 1.316(9) .
C12 H12 0.9300 .
N13 C14 1.342(9) .
N13 Co1 1.994(6) 2_456
C14 C15 1.376(11) .
C14 H14 0.9300 .
C15 H15 0.9300 .
N21 C22 1.323(9) .
N21 C25 1.328(10) .
C22 N23 1.337(8) .
C22 H22 0.9300 .
N23 C24 1.357(10) .
C24 C25 1.330(11) .
C24 H24 0.9300 .
C25 H25 0.9300 .
N31 C32 1.328(9) .
N31 C35 1.365(8) .
C32 N33 1.336(8) .
C32 H32 0.9300 .
N33 C34 1.372(9) .
N33 Co5 1.975(6) 4_575
C34 C35 1.369(10) .
C34 H34 0.9300 .
C35 H35 0.9300 .
N41 C42 1.340(8) .
N41 C45 1.381(9) .
C42 N43 1.342(9) .
C42 H42 0.9300 .
N43 C44 1.383(8) .
N43 Co5 1.967(5) 4_565
C44 C45 1.348(9) .
C44 H44 0.9300 .
C45 H45 0.9300 .
N51 C52 1.337(8) .
N51 C55 1.345(9) .
C52 N53 1.331(8) .
C52 H52 0.9300 .
N53 C54 1.380(9) .
C54 C55 1.369(10) .
C54 H54 0.9300 .
C55 H55 0.9300 .
N61 C62 1.329(7) .
N61 C65 1.377(8) .
C62 N63 1.338(8) .
C62 H62 0.9300 .
N63 C64 1.383(8) .
N63 Co3 2.015(5) 2_546
C64 C65 1.333(9) .
C64 H64 0.9300 .
C65 H65 0.9300 .
N71 C72 1.332(8) .
N71 C75 1.394(8) .
C72 N73 1.323(8) .
C72 H72 0.9300 .
N73 C74 1.370(8) .
C74 C75 1.360(9) .
C74 H74 0.9300 .
C75 H75 0.9300 .
N81 C82 1.327(8) .
N81 C85 1.377(7) .
C82 N83 1.336(8) .
C82 H82 0.9300 .
N83 C84 1.372(7) .
N83 Co5 1.995(5) 3_677
C84 C85 1.356(9) .
C84 H84 0.9300 .
C85 H85 0.9300 .
N91 C92 1.305(9) .
N91 C95 1.367(9) .
C92 N93 1.304(8) .
C92 H92 0.9300 .
N93 C94 1.376(9) .
N93 Co1 2.018(5) 3_567
C94 C95 1.366(12) .
C94 H94 0.9300 .
C95 H95 0.9300 .
N101 C102 1.310(8) .
N101 C105 1.336(9) .
C102 N103 1.333(8) .
C102 H102 0.9300 .
N103 C104 1.406(9) .
C104 C105 1.334(9) .
C104 H104 0.9300 .
C105 H105 0.9300 .

loop_
_platon_squeeze_void_nr
_platon_squeeze_void_average_x
_platon_squeeze_void_average_y
_platon_squeeze_void_average_z
_platon_squeeze_void_volume
_platon_squeeze_void_count_electrons
_platon_squeeze_void_content
1 0.000 -0.071 0.000 1148 259 ' '
2 0.500 -0.015 0.500 1148 259 ' '
